data_4027955
loop_
_publ_author_name
'Catherine Gomez'
'Maxime Gicquel'
'Jean-Christophe Carry'
'Laurent Schio'
'Pascal Retailleau'
'Arnaud Voituriez'
'Angela Marinetti'

_publ_contact_author_address
;Centre de Recherche de Gif
Institut de Chimie des Substances Naturelles
UPR2301-CNRS
1 avenue de la Terrasse
91198 Gif sur Yvette
France
;
_publ_contact_author_email angela.marinetti@icsn.cnrs-gif.fr
_publ_contact_author_fax +33169077247
_publ_contact_author_name
;
'MARINETTI, Angela'
;
_publ_contact_author_phone +33169823036
_publ_section_title
;
 Phosphine-Catalyzed Synthesis of 3,3-Spirocyclopenteneoxindoles from
 \g-Substituted Allenoates: Systematic Studies and Targeted Applications
;
_journal_name_full 'Journal of Organic Chemistry'
_journal_page_first 1488
_journal_page_last 1496
_journal_paper_doi 10.1021/jo302460d
_journal_volume 78
_journal_year 2013
_chemical_formula_moiety 'C29 H25 N O4'
_chemical_formula_sum 'C29 H25 N O4'
_chemical_formula_weight 451.50
_chemical_name_systematic
; 
 ? 
;
_space_group_IT_number 14
_symmetry_cell_setting monoclinic
_symmetry_space_group_name_Hall '-P 2yn'
_symmetry_space_group_name_H-M 'P 1 21/n 1'
_atom_sites_solution_hydrogens difmap
_atom_sites_solution_primary direct
_atom_sites_solution_secondary difmap
_audit_creation_method SHELXL-97
_cell_angle_alpha 90.00
_cell_angle_beta 99.783(7)
_cell_angle_gamma 90.00
_cell_formula_units_Z 4
_cell_length_a 10.1709(5)
_cell_length_b 15.5204(9)
_cell_length_c 14.9385(10)
_cell_measurement_reflns_used 3547
_cell_measurement_temperature 193(2)
_cell_measurement_theta_max 68.20
_cell_measurement_theta_min 2.80
_cell_volume 2323.8(2)
_computing_cell_refinement 'CrystalClear-SM Expert 2.0 r4 (Rigaku, 2009)'
_computing_data_collection 'CrystalClear-SM Expert 2.0 r4 (Rigaku, 2009)'
_computing_data_reduction 'CrystalClear-SM Expert 2.0 r4 (Rigaku, 2009)'
_computing_molecular_graphics 'PLATON (Spek, 2003)'
_computing_publication_material 'SHELXL97 (Sheldrick, 2008)'
_computing_structure_refinement 'SHELXL97 (Sheldrick, 2008); CRYSTALBUILDER (Welter, 2006)'
_computing_structure_solution 'SHELXS97 (Sheldrick, 2008)'
_diffrn_ambient_temperature 193(2)
_diffrn_detector_type 'RAPID II large area curved imaging plate detector '
_diffrn_measured_fraction_theta_full 0.996
_diffrn_measured_fraction_theta_max 0.996
_diffrn_measurement_device_type 'Rigaku rapid II RAXIS conversion'
_diffrn_measurement_method 'profile data from \w-scans'
_diffrn_radiation_monochromator graphite
_diffrn_radiation_source 'fine-focus sealed tube'
_diffrn_radiation_type CuK\a
_diffrn_radiation_wavelength 1.54187
_diffrn_reflns_av_R_equivalents 0.0000
_diffrn_reflns_av_sigmaI/netI 0.0603
_diffrn_reflns_limit_h_max 12
_diffrn_reflns_limit_h_min -12
_diffrn_reflns_limit_k_max 18
_diffrn_reflns_limit_k_min -18
_diffrn_reflns_limit_l_max 17
_diffrn_reflns_limit_l_min -5
_diffrn_reflns_number 4239
_diffrn_reflns_theta_full 68.22
_diffrn_reflns_theta_max 68.22
_diffrn_reflns_theta_min 4.14
_exptl_absorpt_correction_T_max 0.818
_exptl_absorpt_correction_T_min 0.641
_exptl_absorpt_correction_type multi-scan
_exptl_absorpt_process_details
;
    Higashi, T. (1995). Program for Absorption Correction.
    Rigaku Corporation, Tokyo, Japan.
;
_exptl_crystal_colour colorless
_exptl_crystal_density_diffrn 1.291
_exptl_crystal_description cobblestone
_exptl_crystal_F_000 952
_exptl_crystal_size_max 0.49
_exptl_crystal_size_mid 0.36
_exptl_crystal_size_min 0.29
_refine_diff_density_max 0.127
_refine_diff_density_min -0.156
_refine_diff_density_rms 0.036
_refine_ls_extinction_method none
_refine_ls_goodness_of_fit_ref 1.074
_refine_ls_hydrogen_treatment constr
_refine_ls_matrix_type full
_refine_ls_number_parameters 310
_refine_ls_number_reflns 4236
_refine_ls_number_restraints 0
_refine_ls_restrained_S_all 1.074
_refine_ls_R_factor_all 0.0569
_refine_ls_R_factor_gt 0.0505
_refine_ls_shift/su_max 0.000
_refine_ls_shift/su_mean 0.000
_refine_ls_structure_factor_coef Fsqd
_refine_ls_weighting_details 'calc w=1/[\s^2^(Fo^2^)+(0.0711P)^2^+0.2118P] where P=(Fo^2^+2Fc^2^)/3'
_refine_ls_weighting_scheme calc
_refine_ls_wR_factor_gt 0.1284
_refine_ls_wR_factor_ref 0.1401
_reflns_number_gt 3570
_reflns_number_total 4239
_reflns_threshold_expression >2sigma(I)
_cod_data_source_file jo302460d_si_002_1.cif
_cod_data_source_block compound_10D_ccdc_891013
_cod_original_sg_symbol_H-M 'P 21/n'
_cod_database_code 4027955

loop_
_symmetry_equiv_pos_as_xyz
'x, y, z'
'-x+1/2, y+1/2, -z+1/2'
'-x, -y, -z'
'x-1/2, -y-1/2, z-1/2'

loop_
_atom_site_label
_atom_site_type_symbol
_atom_site_fract_x
_atom_site_fract_y
_atom_site_fract_z
_atom_site_U_iso_or_equiv
_atom_site_adp_type
_atom_site_occupancy
_atom_site_symmetry_multiplicity
_atom_site_calc_flag
_atom_site_refinement_flags
O1 O -0.25022(15) 0.46831(9) 0.99631(9) 0.0523(4) Uani 1 1 d .
O2 O -0.41094(14) 0.52936(8) 0.89467(9) 0.0494(4) Uani 1 1 d .
O1' O 0.00818(15) 0.65919(11) 0.82681(9) 0.0571(4) Uani 1 1 d .
O2' O 0.40185(16) 0.71176(12) 0.93497(13) 0.0705(5) Uani 1 1 d .
N1' N 0.17897(15) 0.71380(10) 0.93438(10) 0.0389(4) Uani 1 1 d .
C1 C -0.04026(18) 0.71304(11) 0.97068(11) 0.0340(4) Uani 1 1 d .
C2 C -0.08510(18) 0.62203(11) 1.00579(11) 0.0342(4) Uani 1 1 d .
H2 H -0.0300 0.5770 0.9849 0.041 Uiso 1 1 calc R
C3 C -0.22533(18) 0.61333(12) 0.95411(11) 0.0350(4) Uani 1 1 d .
C4 C -0.27286(19) 0.68507(12) 0.91243(11) 0.0371(4) Uani 1 1 d .
H4 H -0.3593 0.6901 0.8804 0.044 Uiso 1 1 calc R
C5 C -0.17369(18) 0.75707(11) 0.92198(11) 0.0351(4) Uani 1 1 d .
H5 H -0.1605 0.7730 0.8606 0.042 Uiso 1 1 calc R
C6 C -0.21563(18) 0.83780(11) 0.96660(11) 0.0363(4) Uani 1 1 d .
C7 C -0.3154(2) 0.83728(13) 1.01941(13) 0.0472(5) Uani 1 1 d .
H7 H -0.3600 0.7863 1.0275 0.057 Uiso 1 1 calc R
C8 C -0.3488(2) 0.91274(15) 1.06031(16) 0.0599(6) Uani 1 1 d .
H8 H -0.4159 0.9122 1.0955 0.072 Uiso 1 1 calc R
C9 C -0.2829(3) 0.98823(15) 1.04884(17) 0.0633(6) Uani 1 1 d .
H9 H -0.3046 1.0383 1.0772 0.076 Uiso 1 1 calc R
C10 C -0.1851(3) 0.99003(14) 0.99562(16) 0.0554(6) Uani 1 1 d .
H10 H -0.1412 1.0413 0.9874 0.067 Uiso 1 1 calc R
C11 C -0.0722(2) 0.61519(12) 1.10818(12) 0.0383(4) Uani 1 1 d .
C12 C -0.1739(2) 0.64052(13) 1.15388(13) 0.0440(5) Uani 1 1 d .
H21 H -0.2549 0.6593 1.1213 0.053 Uiso 1 1 calc R
C13 C -0.1549(3) 0.63787(16) 1.24835(14) 0.0576(6) Uani 1 1 d .
H35 H -0.2233 0.6548 1.2787 0.069 Uiso 1 1 calc R
C14 C -0.0349(3) 0.61017(17) 1.29710(14) 0.0674(7) Uani 1 1 d .
H36 H -0.0217 0.6095 1.3602 0.081 Uiso 1 1 calc R
C15 C 0.0642(3) 0.58371(18) 1.25244(15) 0.0681(7) Uani 1 1 d .
H31 H 0.1445 0.5641 1.2853 0.082 Uiso 1 1 calc R
C16 C 0.0461(2) 0.58590(14) 1.15843(14) 0.0518(5) Uani 1 1 d .
H16 H 0.1143 0.5674 1.1288 0.062 Uiso 1 1 calc R
C17 C -0.29471(19) 0.52983(12) 0.95239(12) 0.0371(4) Uani 1 1 d .
C18 C -0.4840(2) 0.44834(14) 0.88306(14) 0.0524(5) Uani 1 1 d .
H18A H -0.5790 0.4597 0.8763 0.063 Uiso 1 1 calc R
H18B H -0.4586 0.4127 0.9366 0.063 Uiso 1 1 calc R
C19 C -0.4552(3) 0.40185(18) 0.80193(19) 0.0786(8) Uani 1 1 d .
H19A H -0.4792 0.4375 0.7491 0.118 Uiso 1 1 calc R
H19B H -0.5060 0.3494 0.7942 0.118 Uiso 1 1 calc R
H19C H -0.3618 0.3885 0.8098 0.118 Uiso 1 1 calc R
C2' C 0.04648(19) 0.69105(12) 0.89979(12) 0.0385(4) Uani 1 1 d .
C10' C 0.2725(3) 0.63552(17) 0.81359(16) 0.0643(7) Uani 1 1 d .
H10B H 0.3576 0.6197 0.7990 0.096 Uiso 1 1 calc R
H10C H 0.2230 0.6678 0.7642 0.096 Uiso 1 1 calc R
H10D H 0.2237 0.5844 0.8236 0.096 Uiso 1 1 calc R
C9' C 0.2926(2) 0.68932(14) 0.89741(15) 0.0494(5) Uani 1 1 d .
C8' C 0.1829(2) 0.75881(12) 1.01829(13) 0.0402(4) Uani 1 1 d .
C3' C 0.0553(2) 0.76269(11) 1.03942(11) 0.0371(4) Uani 1 1 d .
C4' C 0.0341(2) 0.80548(12) 1.11741(12) 0.0456(5) Uani 1 1 d .
H19 H -0.0510 0.8087 1.1321 0.055 Uiso 1 1 calc R
C5' C 0.1418(3) 0.84336(14) 1.17304(13) 0.0565(6) Uani 1 1 d .
H5' H 0.1285 0.8729 1.2250 0.068 Uiso 1 1 calc R
C6' C 0.2684(3) 0.83752(15) 1.15184(16) 0.0632(7) Uani 1 1 d .
H6' H 0.3397 0.8622 1.1906 0.076 Uiso 1 1 calc R
C7' C 0.2915(2) 0.79585(14) 1.07431(15) 0.0556(6) Uani 1 1 d .
H7' H 0.3768 0.7926 1.0600 0.067 Uiso 1 1 calc R
C10A C -0.1524(2) 0.91520(12) 0.95446(13) 0.0438(5) Uani 1 1 d .
H10A H -0.0870 0.9167 0.9180 0.053 Uiso 1 1 calc R

loop_
_atom_site_aniso_label
_atom_site_aniso_U_11
_atom_site_aniso_U_22
_atom_site_aniso_U_33
_atom_site_aniso_U_23
_atom_site_aniso_U_13
_atom_site_aniso_U_12
O1 0.0477(9) 0.0427(8) 0.0621(9) 0.0072(6) -0.0033(7) -0.0058(6)
O2 0.0420(8) 0.0443(8) 0.0566(8) 0.0001(6) -0.0063(6) -0.0116(6)
O1' 0.0419(8) 0.0887(11) 0.0392(7) -0.0152(7) 0.0030(6) 0.0057(8)
O2' 0.0342(10) 0.0855(12) 0.0922(12) 0.0064(10) 0.0120(8) -0.0042(9)
N1' 0.0300(9) 0.0420(9) 0.0440(8) 0.0056(6) 0.0040(7) 0.0001(7)
C1 0.0299(10) 0.0386(10) 0.0323(8) -0.0015(7) 0.0019(7) -0.0035(8)
C2 0.0307(10) 0.0345(9) 0.0356(9) -0.0027(7) 0.0006(7) 0.0000(7)
C3 0.0326(10) 0.0375(9) 0.0341(8) -0.0045(7) 0.0034(7) -0.0015(8)
C4 0.0311(10) 0.0423(10) 0.0359(9) -0.0061(7) 0.0001(7) -0.0026(8)
C5 0.0331(10) 0.0388(10) 0.0320(8) 0.0007(7) 0.0013(7) 0.0006(8)
C6 0.0319(10) 0.0381(10) 0.0364(9) 0.0009(7) -0.0016(7) 0.0008(8)
C7 0.0414(12) 0.0479(11) 0.0524(11) -0.0029(9) 0.0084(9) 0.0007(10)
C8 0.0526(15) 0.0609(15) 0.0695(14) -0.0103(11) 0.0195(11) 0.0062(11)
C9 0.0650(17) 0.0486(13) 0.0755(15) -0.0171(11) 0.0092(12) 0.0063(12)
C10 0.0587(15) 0.0387(11) 0.0661(13) -0.0011(9) 0.0025(11) -0.0014(10)
C11 0.0392(11) 0.0364(10) 0.0371(9) 0.0022(7) 0.0009(8) -0.0049(8)
C12 0.0398(11) 0.0494(11) 0.0417(10) 0.0000(8) 0.0032(8) -0.0080(9)
C13 0.0585(15) 0.0742(16) 0.0421(10) -0.0046(10) 0.0143(10) -0.0173(12)
C14 0.0713(18) 0.0939(19) 0.0344(10) 0.0058(11) 0.0010(11) -0.0283(15)
C15 0.0566(15) 0.0942(19) 0.0462(12) 0.0139(12) -0.0123(11) -0.0097(14)
C16 0.0424(12) 0.0634(14) 0.0463(11) 0.0062(9) -0.0019(9) 0.0010(10)
C17 0.0339(11) 0.0393(10) 0.0380(9) -0.0039(7) 0.0058(8) -0.0019(8)
C18 0.0446(13) 0.0490(12) 0.0603(12) -0.0073(9) -0.0008(10) -0.0178(10)
C19 0.0697(19) 0.0771(18) 0.0911(19) -0.0352(15) 0.0198(15) -0.0204(14)
C2' 0.0331(10) 0.0462(11) 0.0347(9) 0.0031(7) 0.0015(7) 0.0005(8)
C10' 0.0498(15) 0.0813(17) 0.0670(14) 0.0013(12) 0.0250(12) 0.0133(12)
C9' 0.0342(12) 0.0551(13) 0.0603(12) 0.0162(10) 0.0121(9) 0.0044(10)
C8' 0.0347(11) 0.0387(10) 0.0440(10) 0.0081(8) -0.0026(8) -0.0031(8)
C3' 0.0399(11) 0.0363(9) 0.0320(8) 0.0043(7) -0.0026(7) -0.0052(8)
C4' 0.0570(13) 0.0432(11) 0.0343(9) 0.0001(8) 0.0009(9) -0.0094(10)
C5' 0.0763(18) 0.0503(12) 0.0364(10) 0.0002(9) -0.0090(10) -0.0102(12)
C6' 0.0658(17) 0.0553(13) 0.0559(13) 0.0011(10) -0.0257(12) -0.0137(12)
C7' 0.0394(13) 0.0536(13) 0.0662(14) 0.0057(10) -0.0129(10) -0.0078(10)
C10A 0.0421(12) 0.0427(11) 0.0449(10) 0.0040(8) 0.0025(9) -0.0022(9)

loop_
_atom_type_symbol
_atom_type_description
_atom_type_scat_dispersion_real
_atom_type_scat_dispersion_imag
_atom_type_scat_source
C C 0.0181 0.0091 'International Tables Vol C Tables 4.2.6.8 and 6.1.1.4'
H H 0.0000 0.0000 'International Tables Vol C Tables 4.2.6.8 and 6.1.1.4'
N N 0.0311 0.0180 'International Tables Vol C Tables 4.2.6.8 and 6.1.1.4'
O O 0.0492 0.0322 'International Tables Vol C Tables 4.2.6.8 and 6.1.1.4'

loop_
_geom_angle_atom_site_label_1
_geom_angle_atom_site_label_2
_geom_angle_atom_site_label_3
_geom_angle
C17 O2 C18 117.27(15)
C2' N1' C9' 125.84(16)
C2' N1' C8' 109.11(15)
C9' N1' C8' 124.79(16)
C3' C1 C2' 101.88(15)
C3' C1 C5 119.86(15)
C2' C1 C5 109.21(13)
C3' C1 C2 114.61(13)
C2' C1 C2 105.10(14)
C5 C1 C2 105.19(14)
C3 C2 C11 114.98(16)
C3 C2 C1 102.05(13)
C11 C2 C1 114.32(13)
C3 C2 H2 108.4
C11 C2 H2 108.4
C1 C2 H2 108.4
C4 C3 C17 126.50(17)
C4 C3 C2 113.75(16)
C17 C3 C2 119.74(16)
C3 C4 C5 113.35(16)
C3 C4 H4 123.3
C5 C4 H4 123.3
C4 C5 C6 115.11(15)
C4 C5 C1 103.48(14)
C6 C5 C1 116.03(14)
C4 C5 H5 107.2
C6 C5 H5 107.2
C1 C5 H5 107.2
C7 C6 C10A 118.60(18)
C7 C6 C5 122.25(17)
C10A C6 C5 119.15(17)
C6 C7 C8 120.2(2)
C6 C7 H7 119.9
C8 C7 H7 119.9
C9 C8 C7 120.2(2)
C9 C8 H8 119.9
C7 C8 H8 119.9
C8 C9 C10 120.3(2)
C8 C9 H9 119.8
C10 C9 H9 119.8
C9 C10 C10A 119.5(2)
C9 C10 H10 120.2
C10A C10 H10 120.2
C16 C11 C12 118.55(17)
C16 C11 C2 119.28(18)
C12 C11 C2 122.12(17)
C11 C12 C13 120.2(2)
C11 C12 H21 119.9
C13 C12 H21 119.9
C14 C13 C12 120.2(2)
C14 C13 H35 119.9
C12 C13 H35 119.9
C15 C14 C13 119.8(2)
C15 C14 H36 120.1
C13 C14 H36 120.1
C14 C15 C16 120.4(2)
C14 C15 H31 119.8
C16 C15 H31 119.8
C11 C16 C15 120.8(2)
C11 C16 H16 119.6
C15 C16 H16 119.6
O1 C17 O2 123.78(17)
O1 C17 C3 123.64(17)
O2 C17 C3 112.55(16)
O2 C18 C19 110.48(19)
O2 C18 H18A 109.6
C19 C18 H18A 109.6
O2 C18 H18B 109.6
C19 C18 H18B 109.6
H18A C18 H18B 108.1
C18 C19 H19A 109.5
C18 C19 H19B 109.5
H19A C19 H19B 109.5
C18 C19 H19C 109.5
H19A C19 H19C 109.5
H19B C19 H19C 109.5
O1' C2' N1' 125.52(18)
O1' C2' C1 125.82(18)
N1' C2' C1 108.66(14)
C9' C10' H10B 109.5
C9' C10' H10C 109.5
H10B C10' H10C 109.5
C9' C10' H10D 109.5
H10B C10' H10D 109.5
H10C C10' H10D 109.5
O2' C9' N1' 119.3(2)
O2' C9' C10' 122.4(2)
N1' C9' C10' 118.26(19)
C3' C8' C7' 121.5(2)
C3' C8' N1' 109.45(16)
C7' C8' N1' 129.0(2)
C8' C3' C4' 119.72(18)
C8' C3' C1 110.11(16)
C4' C3' C1 130.12(19)
C5' C4' C3' 119.1(2)
C5' C4' H19 120.5
C3' C4' H19 120.5
C6' C5' C4' 120.5(2)
C6' C5' H5' 119.8
C4' C5' H5' 119.8
C5' C6' C7' 121.4(2)
C5' C6' H6' 119.3
C7' C6' H6' 119.3
C6' C7' C8' 117.9(2)
C6' C7' H7' 121.1
C8' C7' H7' 121.1
C10 C10A C6 121.2(2)
C10 C10A H10A 119.4
C6 C10A H10A 119.4

loop_
_geom_bond_atom_site_label_1
_geom_bond_atom_site_label_2
_geom_bond_distance
O1 C17 1.203(2)
O2 C17 1.340(2)
O2 C18 1.456(2)
O1' C2' 1.200(2)
O2' C9' 1.208(3)
N1' C2' 1.404(2)
N1' C9' 1.415(3)
N1' C8' 1.430(2)
C1 C3' 1.501(2)
C1 C2' 1.528(2)
C1 C5 1.582(2)
C1 C2 1.600(2)
C2 C3 1.508(2)
C2 C11 1.517(2)
C2 H2 0.9800
C3 C4 1.326(3)
C3 C17 1.474(2)
C4 C5 1.496(3)
C4 H4 0.9300
C5 C6 1.514(3)
C5 H5 0.9800
C6 C7 1.387(3)
C6 C10A 1.389(3)
C7 C8 1.390(3)
C7 H7 0.9300
C8 C9 1.375(3)
C8 H8 0.9300
C9 C10 1.375(4)
C9 H9 0.9300
C10 C10A 1.381(3)
C10 H10 0.9300
C11 C16 1.382(3)
C11 C12 1.389(3)
C12 C13 1.392(3)
C12 H21 0.9300
C13 C14 1.379(3)
C13 H35 0.9300
C14 C15 1.364(4)
C14 H36 0.9300
C15 C16 1.385(3)
C15 H31 0.9300
C16 H16 0.9300
C18 C19 1.482(3)
C18 H18A 0.9700
C18 H18B 0.9700
C19 H19A 0.9600
C19 H19B 0.9600
C19 H19C 0.9600
C10' C9' 1.490(3)
C10' H10B 0.9600
C10' H10C 0.9600
C10' H10D 0.9600
C8' C3' 1.388(3)
C8' C7' 1.392(3)
C3' C4' 1.389(3)
C4' C5' 1.388(3)
C4' H19 0.9300
C5' C6' 1.381(4)
C5' H5' 0.9300
C6' C7' 1.381(3)
C6' H6' 0.9300
C7' H7' 0.9300
C10A H10A 0.9300

loop_
_geom_torsion_atom_site_label_1
_geom_torsion_atom_site_label_2
_geom_torsion_atom_site_label_3
_geom_torsion_atom_site_label_4
_geom_torsion
C3' C1 C2 C3 148.14(15)
C2' C1 C2 C3 -100.87(15)
C5 C1 C2 C3 14.37(16)
C3' C1 C2 C11 23.4(2)
C2' C1 C2 C11 134.35(16)
C5 C1 C2 C11 -110.41(16)
C11 C2 C3 C4 113.02(18)
C1 C2 C3 C4 -11.31(19)
C11 C2 C3 C17 -68.0(2)
C1 C2 C3 C17 167.63(15)
C17 C3 C4 C5 -175.71(16)
C2 C3 C4 C5 3.2(2)
C3 C4 C5 C6 -120.93(17)
C3 C4 C5 C1 6.71(19)
C3' C1 C5 C4 -143.78(15)
C2' C1 C5 C4 99.39(15)
C2 C1 C5 C4 -12.97(16)
C3' C1 C5 C6 -16.7(2)
C2' C1 C5 C6 -133.55(16)
C2 C1 C5 C6 114.09(16)
C4 C5 C6 C7 19.2(2)
C1 C5 C6 C7 -101.8(2)
C4 C5 C6 C10A -160.74(16)
C1 C5 C6 C10A 78.2(2)
C10A C6 C7 C8 -1.2(3)
C5 C6 C7 C8 178.87(19)
C6 C7 C8 C9 -0.2(3)
C7 C8 C9 C10 1.1(4)
C8 C9 C10 C10A -0.7(4)
C3 C2 C11 C16 152.64(18)
C1 C2 C11 C16 -89.8(2)
C3 C2 C11 C12 -29.8(2)
C1 C2 C11 C12 87.8(2)
C16 C11 C12 C13 1.3(3)
C2 C11 C12 C13 -176.22(18)
C11 C12 C13 C14 0.1(3)
C12 C13 C14 C15 -1.3(4)
C13 C14 C15 C16 1.1(4)
C12 C11 C16 C15 -1.5(3)
C2 C11 C16 C15 176.1(2)
C14 C15 C16 C11 0.3(4)
C18 O2 C17 O1 -2.1(3)
C18 O2 C17 C3 176.14(16)
C4 C3 C17 O1 -174.94(19)
C2 C3 C17 O1 6.3(3)
C4 C3 C17 O2 6.8(3)
C2 C3 C17 O2 -172.01(15)
C17 O2 C18 C19 -96.4(2)
C9' N1' C2' O1' -12.3(3)
C8' N1' C2' O1' 173.35(19)
C9' N1' C2' C1 167.36(17)
C8' N1' C2' C1 -7.03(19)
C3' C1 C2' O1' -171.51(19)
C5 C1 C2' O1' -43.8(3)
C2 C1 C2' O1' 68.7(2)
C3' C1 C2' N1' 8.87(18)
C5 C1 C2' N1' 136.61(15)
C2 C1 C2' N1' -110.97(16)
C2' N1' C9' O2' -178.4(2)
C8' N1' C9' O2' -4.9(3)
C2' N1' C9' C10' 0.8(3)
C8' N1' C9' C10' 174.38(18)
C2' N1' C8' C3' 2.0(2)
C9' N1' C8' C3' -172.49(17)
C2' N1' C8' C7' -177.44(19)
C9' N1' C8' C7' 8.1(3)
C7' C8' C3' C4' 1.0(3)
N1' C8' C3' C4' -178.48(15)
C7' C8' C3' C1 -176.50(17)
N1' C8' C3' C1 4.0(2)
C2' C1 C3' C8' -7.77(19)
C5 C1 C3' C8' -128.34(17)
C2 C1 C3' C8' 105.12(17)
C2' C1 C3' C4' 175.09(18)
C5 C1 C3' C4' 54.5(2)
C2 C1 C3' C4' -72.0(2)
C8' C3' C4' C5' -0.3(3)
C1 C3' C4' C5' 176.64(18)
C3' C4' C5' C6' -0.9(3)
C4' C5' C6' C7' 1.4(4)
C5' C6' C7' C8' -0.7(3)
C3' C8' C7' C6' -0.5(3)
N1' C8' C7' C6' 178.85(18)
C9 C10 C10A C6 -0.7(3)
C7 C6 C10A C10 1.6(3)
C5 C6 C10A C10 -178.41(18)
